data_1549404
loop_
_publ_author_name
'Xu, Lin-Lin'
'Wang, Xing'
'Ma, Biao'
'Yin, Ming-Xing'
'Lin, Hai-Xia'
'Dai, Hui-Xiong'
'Yu, Jin-Quan'

_publ_section_title
;
 Copper mediated C-H amination with oximes: en route to primary anilines.
;
_journal_issue 23
_journal_name_full 'Chemical science'
_journal_page_first 5160
_journal_page_last 5164
_journal_paper_doi 10.1039/c8sc01256c
_journal_volume 9
_journal_year 2018
_chemical_formula_sum 'C22 H20 N4 O2'
_chemical_formula_weight 372.42
_space_group_crystal_system monoclinic
_space_group_IT_number 4
_space_group_name_Hall 'P 2yb'
_space_group_name_H-M_alt 'P 1 21 1'
_symmetry_space_group_name_Hall 'P 2yb'
_symmetry_space_group_name_H-M 'P 1 21 1'
_atom_sites_solution_hydrogens mixed
_audit_creation_method SHELXL-2014/7
_audit_update_record
;
2018-02-04 deposited with the CCDC.
2018-05-14 downloaded from the CCDC.
;
_cell_angle_alpha 90
_cell_angle_beta 90.459(5)
_cell_angle_gamma 90
_cell_formula_units_Z 4
_cell_length_a 12.646(2)
_cell_length_b 8.4619(16)
_cell_length_c 17.452(3)
_cell_measurement_temperature 296(2)
_cell_volume 1867.5(6)
_computing_structure_refinement 'SHELXL-2014/7 (Sheldrick, 2014)'
_diffrn_ambient_temperature 296(2)
_diffrn_measured_fraction_theta_full 0.999
_diffrn_measured_fraction_theta_max 0.997
_diffrn_radiation_type MoK\a
_diffrn_radiation_wavelength 0.71073
_diffrn_reflns_av_R_equivalents 0.0601
_diffrn_reflns_av_unetI/netI 0.1120
_diffrn_reflns_Laue_measured_fraction_full 0.999
_diffrn_reflns_Laue_measured_fraction_max 0.997
_diffrn_reflns_limit_h_max 16
_diffrn_reflns_limit_h_min -16
_diffrn_reflns_limit_k_max 10
_diffrn_reflns_limit_k_min -10
_diffrn_reflns_limit_l_max 22
_diffrn_reflns_limit_l_min -22
_diffrn_reflns_number 17022
_diffrn_reflns_point_group_measured_fraction_full 0.999
_diffrn_reflns_point_group_measured_fraction_max 0.998
_diffrn_reflns_theta_full 25.242
_diffrn_reflns_theta_max 27.471
_diffrn_reflns_theta_min 1.167
_exptl_absorpt_coefficient_mu 0.088
_exptl_crystal_density_diffrn 1.325
_exptl_crystal_F_000 784
_exptl_crystal_size_max 0.180
_exptl_crystal_size_mid 0.110
_exptl_crystal_size_min 0.080
_refine_diff_density_max 0.199
_refine_diff_density_min -0.198
_refine_diff_density_rms 0.042
_refine_ls_abs_structure_details
;
 Refined as an inversion twin.
;
_refine_ls_abs_structure_Flack -2(2)
_refine_ls_extinction_method none
_refine_ls_goodness_of_fit_ref 0.966
_refine_ls_hydrogen_treatment constr
_refine_ls_matrix_type full
_refine_ls_number_parameters 510
_refine_ls_number_reflns 8399
_refine_ls_number_restraints 446
_refine_ls_restrained_S_all 0.975
_refine_ls_R_factor_all 0.1385
_refine_ls_R_factor_gt 0.0607
_refine_ls_shift/su_max 0.000
_refine_ls_shift/su_mean 0.000
_refine_ls_structure_factor_coef Fsqd
_refine_ls_weighting_details 'w=1/[\s^2^(Fo^2^)+(0.0450P)^2^] where P=(Fo^2^+2Fc^2^)/3'
_refine_ls_weighting_scheme calc
_refine_ls_wR_factor_gt 0.1164
_refine_ls_wR_factor_ref 0.1516
_reflns_Friedel_coverage 0.873
_reflns_Friedel_fraction_full 0.999
_reflns_Friedel_fraction_max 0.998
_reflns_number_gt 4291
_reflns_number_total 8399
_reflns_threshold_expression 'I > 2\s(I)'
_cod_data_source_file c8sc01256c2.cif
_cod_data_source_block mo_2017795_0m
_cod_depositor_comments 'Adding full bibliography for 1549403--1549404.cif.'
_cod_database_code 1549404
_shelx_shelxl_version_number 2014/7
_shelx_space_group_comment
;
The symmetry employed for this shelxl refinement is uniquely defined
by the following loop, which should always be used as a source of
symmetry information in preference to the above space-group names.
They are only intended as comments.
;
_shelx_estimated_absorpt_t_min 0.984
_shelx_estimated_absorpt_t_max 0.993

loop_
_space_group_symop_operation_xyz
'x, y, z'
'-x, y+1/2, -z'

loop_
_atom_site_label
_atom_site_type_symbol
_atom_site_fract_x
_atom_site_fract_y
_atom_site_fract_z
_atom_site_U_iso_or_equiv
_atom_site_adp_type
_atom_site_occupancy
_atom_site_site_symmetry_order
_atom_site_calc_flag
_atom_site_refinement_flags_posn
_atom_site_refinement_flags_adp
O1 O 0.3592(3) 0.4514(4) 0.01270(18) 0.0508(10) Uani 1 1 d . U
O2 O 0.0652(3) 0.1030(4) 0.25535(19) 0.0520(10) Uani 1 1 d . U
O3 O 0.5503(3) 0.1330(5) 0.2540(2) 0.0575(10) Uani 1 1 d . U
O4 O 0.8614(3) 0.4832(5) 0.48889(19) 0.0550(10) Uani 1 1 d . U
N2 N 0.2839(3) 0.3427(5) 0.1170(2) 0.0416(10) Uani 1 1 d . U
H2 H 0.2904 0.3317 0.1658 0.050 Uiso 1 1 calc DR U
N6 N 0.7756(3) 0.3822(5) 0.3855(2) 0.0431(11) Uani 1 1 d . U
H6A H 0.7772 0.3755 0.3363 0.052 Uiso 1 1 calc R U
N5 N 0.6982(3) 0.2809(5) 0.2517(2) 0.0465(11) Uani 1 1 d . U
N3 N 0.2244(3) 0.2236(5) 0.2525(2) 0.0457(11) Uani 1 1 d . U
C11 C 0.3585(4) 0.4344(6) 0.0832(3) 0.0357(11) Uani 1 1 d . U
N1 N 0.5271(4) 0.6343(6) 0.0245(2) 0.0589(13) Uani 1 1 d . U
H1A H 0.5789 0.5788 0.0070 0.071 Uiso 1 1 d R U
H1B H 0.4693 0.6065 0.0015 0.071 Uiso 1 1 d R U
C12 C 0.4383(4) 0.5090(5) 0.1336(3) 0.0335(11) Uani 1 1 d . U
C35 C 1.0174(4) 0.6305(6) 0.3940(3) 0.0419(12) Uani 1 1 d . U
C14 C 0.5107(4) 0.5650(6) 0.2607(3) 0.0387(12) Uani 1 1 d . U
H14 H 0.5074 0.5507 0.3135 0.046 Uiso 1 1 calc R U
C32 C 0.6890(4) 0.3068(6) 0.4214(3) 0.0442(13) Uani 1 1 d . U
C17 C 0.5180(4) 0.6050(6) 0.1013(3) 0.0385(12) Uani 1 1 d . U
C10 C 0.1977(4) 0.2634(6) 0.0832(3) 0.0400(12) Uani 1 1 d . U
C27 C 0.6158(4) 0.2242(6) 0.3750(3) 0.0439(13) Uani 1 1 d . U
N7 N 1.0234(4) 0.6739(7) 0.4704(2) 0.0682(15) Uani 1 1 d . U
H7A H 1.0397 0.7724 0.4733 0.082 Uiso 1 1 d R U
H7B H 0.9626 0.6588 0.4909 0.082 Uiso 1 1 d R U
C37 C 1.0939(4) 0.6509(6) 0.2672(3) 0.0386(11) Uani 1 1 d . U
C5 C 0.1284(4) 0.1805(6) 0.1318(3) 0.0402(12) Uani 1 1 d . U
C18 C 0.6683(4) 0.7437(6) 0.2785(3) 0.0390(12) Uani 1 1 d . U
N4 N 0.6400(4) 0.7697(6) 0.3524(3) 0.0641(14) Uani 1 1 d . U
C33 C 0.8558(4) 0.4630(6) 0.4185(3) 0.0400(12) Uani 1 1 d . U
C36 C 1.0919(4) 0.6897(6) 0.3438(3) 0.0454(13) Uani 1 1 d . U
H36 H 1.1429 0.7590 0.3627 0.054 Uiso 1 1 calc R U
C4 C 0.1444(4) 0.1734(6) 0.2148(3) 0.0407(12) Uani 1 1 d . U
C13 C 0.4384(4) 0.4924(6) 0.2135(3) 0.0377(12) Uani 1 1 d . U
H13 H 0.3869 0.4290 0.2356 0.045 Uiso 1 1 calc DR U
C16 C 0.5912(4) 0.6782(6) 0.1508(3) 0.0398(12) Uani 1 1 d . U
H16 H 0.6434 0.7416 0.1295 0.048 Uiso 1 1 calc R U
C8 C 1.2593(4) 0.7950(6) 0.2472(3) 0.0421(13) Uani 1 1 d . U
H8 H 1.2701 0.7946 0.3000 0.051 Uiso 1 1 calc R U
C38 C 1.0185(4) 0.5418(6) 0.2395(3) 0.0427(13) Uani 1 1 d . U
H38 H 1.0194 0.5104 0.1885 0.051 Uiso 1 1 calc R U
C26 C 0.6274(4) 0.2170(6) 0.2916(3) 0.0445(13) Uani 1 1 d . U
C39 C 0.9440(4) 0.4825(6) 0.2880(3) 0.0407(12) Uani 1 1 d . U
H39 H 0.8946 0.4113 0.2686 0.049 Uiso 1 1 calc R U
C34 C 0.9387(4) 0.5244(6) 0.3665(3) 0.0393(12) Uani 1 1 d . U
C15 C 0.5894(4) 0.6604(6) 0.2295(3) 0.0375(11) Uani 1 1 d . U
C24 C 0.6751(4) 0.2462(6) 0.1698(3) 0.0476(13) Uani 1 1 d . U
H24 H 0.6530 0.3438 0.1440 0.057 Uiso 1 1 calc R U
C2 C 0.2091(4) 0.1781(6) 0.3337(3) 0.0477(13) Uani 1 1 d . U
H2A H 0.2540 0.0868 0.3456 0.057 Uiso 1 1 calc R U
C40 C 1.1734(4) 0.7236(6) 0.2153(3) 0.0436(13) Uani 1 1 d . U
C9 C 0.1784(4) 0.2638(7) 0.0050(3) 0.0527(14) Uani 1 1 d . U
H9 H 0.2225 0.3200 -0.0275 0.063 Uiso 1 1 calc R U
C19 C 0.7633(4) 0.7935(7) 0.2498(3) 0.0450(13) Uani 1 1 d . U
H19 H 0.7810 0.7730 0.1992 0.054 Uiso 1 1 calc R U
N41 N 1.1535(4) 0.7206(6) 0.1378(3) 0.0741(16) Uani 1 1 d . U
C25 C 0.5808(4) 0.1338(7) 0.1745(3) 0.0535(14) Uani 1 1 d . U
H25A H 0.5230 0.1709 0.1423 0.064 Uiso 1 1 calc R U
H25B H 0.6007 0.0285 0.1580 0.064 Uiso 1 1 calc R U
C3 C 0.0926(4) 0.1267(7) 0.3351(3) 0.0527(14) Uani 1 1 d . U
H3A H 0.0842 0.0296 0.3640 0.063 Uiso 1 1 calc R U
H3B H 0.0487 0.2080 0.3577 0.063 Uiso 1 1 calc R U
C31 C 0.6752(4) 0.3100(8) 0.5003(3) 0.0602(16) Uani 1 1 d . U
H31 H 0.7228 0.3645 0.5314 0.072 Uiso 1 1 calc R U
C20 C 0.8314(5) 0.8737(7) 0.2969(4) 0.0648(17) Uani 1 1 d . U
H20 H 0.8962 0.9079 0.2783 0.078 Uiso 1 1 calc R U
C44 C 1.3290(4) 0.8668(7) 0.1997(4) 0.0706(18) Uani 1 1 d . U
H44 H 1.3889 0.9146 0.2205 0.085 Uiso 1 1 calc R U
C7 C 0.0255(4) 0.0984(8) 0.0219(3) 0.0636(17) Uani 1 1 d . U
H7 H -0.0318 0.0436 0.0012 0.076 Uiso 1 1 calc R U
C6 C 0.0435(4) 0.0983(7) 0.0996(3) 0.0533(15) Uani 1 1 d . U
H6 H -0.0018 0.0424 0.1313 0.064 Uiso 1 1 calc R U
C22 C 0.7105(6) 0.8494(8) 0.3973(4) 0.0750(19) Uani 1 1 d . U
H22 H 0.6933 0.8673 0.4483 0.090 Uiso 1 1 calc R U
C23 C 0.7694(4) 0.1789(7) 0.1296(3) 0.0646(17) Uani 1 1 d . U
H23A H 0.8257 0.2551 0.1300 0.097 Uiso 1 1 calc R U
H23B H 0.7505 0.1540 0.0776 0.097 Uiso 1 1 calc R U
H23C H 0.7923 0.0847 0.1554 0.097 Uiso 1 1 calc R U
C21 C 0.8046(6) 0.9042(8) 0.3715(4) 0.0750(19) Uani 1 1 d . U
H21 H 0.8498 0.9609 0.4035 0.090 Uiso 1 1 calc R U
C0AA C 0.0928(4) 0.1801(8) -0.0249(3) 0.0658(18) Uani 1 1 d . U
H0AA H 0.0810 0.1796 -0.0776 0.079 Uiso 1 1 calc R U
C1 C 0.2363(5) 0.3118(7) 0.3880(3) 0.0653(17) Uani 1 1 d . U
H1C H 0.3098 0.3382 0.3831 0.098 Uiso 1 1 calc R U
H1D H 0.2225 0.2795 0.4397 0.098 Uiso 1 1 calc R U
H1E H 0.1939 0.4026 0.3757 0.098 Uiso 1 1 calc R U
C42 C 1.2272(7) 0.7952(9) 0.0921(4) 0.083(2) Uani 1 1 d . U
H42 H 1.2179 0.7941 0.0391 0.100 Uiso 1 1 calc R U
C30 C 0.5902(5) 0.2317(8) 0.5326(4) 0.076(2) Uani 1 1 d . U
H30 H 0.5822 0.2327 0.5856 0.092 Uiso 1 1 calc R U
C28 C 0.5315(4) 0.1493(8) 0.4098(3) 0.0617(16) Uani 1 1 d . U
H28 H 0.4827 0.0952 0.3796 0.074 Uiso 1 1 calc R U
C43 C 1.3134(6) 0.8706(8) 0.1228(5) 0.086(2) Uani 1 1 d . U
H43 H 1.3606 0.9236 0.0913 0.103 Uiso 1 1 calc R U
C29 C 0.5179(5) 0.1529(9) 0.4880(4) 0.078(2) Uani 1 1 d . U
H29 H 0.4604 0.1025 0.5102 0.093 Uiso 1 1 calc R U

loop_
_atom_site_aniso_label
_atom_site_aniso_U_11
_atom_site_aniso_U_22
_atom_site_aniso_U_33
_atom_site_aniso_U_23
_atom_site_aniso_U_13
_atom_site_aniso_U_12
O1 0.062(2) 0.059(2) 0.0320(19) -0.0021(18) 0.0015(17) -0.008(2)
O2 0.051(2) 0.057(2) 0.049(2) 0.0108(19) 0.0041(16) -0.0064(19)
O3 0.054(2) 0.055(2) 0.063(2) -0.004(2) -0.0092(18) -0.010(2)
O4 0.066(2) 0.064(3) 0.035(2) 0.0017(19) -0.0026(17) -0.008(2)
N2 0.042(2) 0.049(3) 0.034(2) 0.004(2) -0.0010(18) -0.001(2)
N6 0.043(2) 0.052(3) 0.034(2) -0.004(2) -0.0007(19) 0.000(2)
N5 0.043(2) 0.053(3) 0.044(2) -0.009(2) -0.0035(19) 0.001(2)
N3 0.047(2) 0.051(3) 0.039(2) 0.003(2) 0.0031(19) 0.000(2)
C11 0.038(3) 0.035(3) 0.034(3) 0.004(2) 0.001(2) 0.009(2)
N1 0.063(3) 0.079(4) 0.035(2) 0.001(2) 0.009(2) -0.013(3)
C12 0.038(2) 0.032(3) 0.031(2) 0.004(2) 0.0055(19) 0.007(2)
C35 0.046(3) 0.044(3) 0.035(3) -0.007(2) -0.011(2) 0.005(2)
C14 0.048(3) 0.037(3) 0.032(3) 0.007(2) 0.001(2) 0.002(2)
C32 0.042(3) 0.046(3) 0.044(3) -0.003(2) 0.004(2) 0.006(2)
C17 0.048(3) 0.036(3) 0.031(3) 0.000(2) 0.005(2) 0.003(2)
C10 0.033(2) 0.048(3) 0.039(3) -0.001(2) 0.000(2) 0.003(2)
C27 0.041(3) 0.042(3) 0.048(3) -0.005(2) 0.002(2) 0.005(2)
N7 0.079(4) 0.087(4) 0.039(2) -0.011(3) 0.000(2) -0.029(3)
C37 0.041(3) 0.035(3) 0.040(3) 0.000(2) -0.006(2) 0.010(2)
C5 0.034(2) 0.045(3) 0.042(3) 0.004(2) -0.002(2) 0.008(2)
C18 0.046(3) 0.034(3) 0.037(3) 0.002(2) -0.005(2) 0.008(2)
N4 0.079(3) 0.065(3) 0.048(3) 0.002(3) -0.007(2) 0.008(3)
C33 0.047(3) 0.040(3) 0.033(3) -0.003(2) -0.006(2) 0.008(2)
C36 0.047(3) 0.046(3) 0.042(3) -0.005(2) -0.004(2) -0.001(3)
C4 0.040(3) 0.037(3) 0.045(3) 0.005(2) 0.003(2) 0.004(2)
C13 0.039(3) 0.036(3) 0.038(3) 0.006(2) 0.006(2) 0.000(2)
C16 0.044(3) 0.041(3) 0.035(3) 0.004(2) 0.008(2) 0.000(2)
C8 0.034(2) 0.039(3) 0.053(3) -0.001(3) 0.000(2) 0.001(2)
C38 0.047(3) 0.042(3) 0.039(3) -0.006(2) 0.001(2) 0.000(3)
C26 0.035(3) 0.041(3) 0.057(3) -0.009(3) -0.005(2) 0.007(2)
C39 0.045(3) 0.042(3) 0.035(3) -0.003(2) -0.010(2) -0.002(2)
C34 0.044(3) 0.039(3) 0.035(3) -0.004(2) -0.009(2) 0.004(2)
C15 0.040(3) 0.038(3) 0.035(2) 0.006(2) 0.001(2) 0.002(2)
C24 0.058(3) 0.039(3) 0.046(3) -0.001(2) -0.015(2) 0.004(3)
C2 0.060(3) 0.047(3) 0.036(3) 0.007(2) -0.001(2) 0.007(3)
C40 0.048(3) 0.034(3) 0.048(3) -0.001(2) 0.002(2) 0.007(2)
C9 0.053(3) 0.061(4) 0.044(3) -0.004(3) -0.002(2) 0.002(3)
C19 0.039(3) 0.044(3) 0.052(3) 0.003(3) -0.003(2) 0.001(3)
N41 0.102(4) 0.067(4) 0.053(3) 0.004(3) 0.005(3) 0.016(3)
C25 0.059(3) 0.046(3) 0.055(3) -0.006(3) -0.011(3) 0.002(3)
C3 0.060(3) 0.054(3) 0.044(3) 0.007(3) 0.005(2) 0.003(3)
C31 0.058(3) 0.072(4) 0.051(3) -0.006(3) 0.011(3) 0.001(3)
C20 0.046(3) 0.054(4) 0.095(4) 0.014(4) -0.015(3) -0.005(3)
C44 0.043(3) 0.053(4) 0.117(5) 0.006(4) 0.014(3) 0.002(3)
C7 0.049(3) 0.080(5) 0.062(4) 0.005(3) -0.014(3) -0.010(3)
C6 0.042(3) 0.065(4) 0.053(3) 0.007(3) -0.005(2) -0.006(3)
C22 0.097(5) 0.076(5) 0.051(4) -0.004(3) -0.018(3) 0.010(4)
C23 0.071(4) 0.076(4) 0.046(3) -0.007(3) 0.003(3) 0.003(3)
C21 0.079(4) 0.057(4) 0.088(5) -0.008(4) -0.043(4) 0.012(4)
C0AA 0.057(3) 0.093(5) 0.047(3) -0.004(3) -0.009(3) -0.011(3)
C1 0.089(4) 0.064(4) 0.043(3) -0.001(3) -0.005(3) -0.003(4)
C42 0.129(6) 0.065(5) 0.055(4) 0.012(3) 0.025(4) 0.021(4)
C30 0.077(4) 0.095(5) 0.058(4) -0.003(4) 0.024(3) -0.013(4)
C28 0.047(3) 0.067(4) 0.072(4) -0.013(3) 0.007(3) -0.006(3)
C43 0.102(5) 0.051(4) 0.106(5) 0.009(4) 0.061(4) 0.026(4)
C29 0.068(4) 0.087(5) 0.077(4) -0.007(4) 0.027(3) -0.018(4)

loop_
_atom_type_symbol
_atom_type_description
_atom_type_scat_dispersion_real
_atom_type_scat_dispersion_imag
_atom_type_scat_source
C C 0.0033 0.0016 'International Tables Vol C Tables 4.2.6.8 and 6.1.1.4'
H H 0.0000 0.0000 'International Tables Vol C Tables 4.2.6.8 and 6.1.1.4'
N N 0.0061 0.0033 'International Tables Vol C Tables 4.2.6.8 and 6.1.1.4'
O O 0.0106 0.0060 'International Tables Vol C Tables 4.2.6.8 and 6.1.1.4'

loop_
_geom_angle_atom_site_label_1
_geom_angle_atom_site_label_2
_geom_angle_atom_site_label_3
_geom_angle
C4 O2 C3 105.5(4)
C26 O3 C25 105.3(4)
C11 N2 C10 129.0(4)
C11 N2 H2 115.5
C10 N2 H2 115.5
C33 N6 C32 128.3(4)
C33 N6 H6A 115.8
C32 N6 H6A 115.8
C26 N5 C24 108.1(4)
C4 N3 C2 107.3(4)
O1 C11 N2 120.5(5)
O1 C11 C12 122.2(4)
N2 C11 C12 117.3(4)
C17 N1 H1A 108.6
C17 N1 H1B 109.2
H1A N1 H1B 109.1
C13 C12 C17 117.3(4)
C13 C12 C11 123.1(4)
C17 C12 C11 119.6(4)
N7 C35 C36 118.8(5)
N7 C35 C34 121.8(5)
C36 C35 C34 119.5(4)
C13 C14 C15 119.9(4)
C13 C14 H14 120.0
C15 C14 H14 120.0
C31 C32 C27 119.4(5)
C31 C32 N6 122.2(5)
C27 C32 N6 118.4(4)
N1 C17 C16 117.4(4)
N1 C17 C12 124.1(5)
C16 C17 C12 118.5(4)
C9 C10 N2 122.9(5)
C9 C10 C5 119.2(5)
N2 C10 C5 117.9(4)
C28 C27 C32 118.6(5)
C28 C27 C26 120.0(5)
C32 C27 C26 121.4(5)
C35 N7 H7A 109.0
C35 N7 H7B 108.6
H7A N7 H7B 109.4
C36 C37 C38 118.1(5)
C36 C37 C40 120.6(5)
C38 C37 C40 121.3(4)
C6 C5 C10 119.0(5)
C6 C5 C4 118.6(5)
C10 C5 C4 122.3(4)
N4 C18 C19 122.3(5)
N4 C18 C15 116.3(4)
C19 C18 C15 121.4(5)
C18 N4 C22 116.8(5)
O4 C33 N6 121.9(5)
O4 C33 C34 121.4(5)
N6 C33 C34 116.6(4)
C37 C36 C35 123.1(5)
C37 C36 H36 118.5
C35 C36 H36 118.5
N3 C4 O2 117.4(4)
N3 C4 C5 126.9(4)
O2 C4 C5 115.7(4)
C14 C13 C12 123.2(4)
C14 C13 H13 118.4
C12 C13 H13 118.4
C15 C16 C17 123.1(5)
C15 C16 H16 118.5
C17 C16 H16 118.5
C40 C8 C44 118.0(6)
C40 C8 H8 121.0
C44 C8 H8 121.0
C39 C38 C37 119.7(5)
C39 C38 H38 120.1
C37 C38 H38 120.1
N5 C26 O3 117.7(5)
N5 C26 C27 127.4(5)
O3 C26 C27 114.9(5)
C38 C39 C34 123.1(5)
C38 C39 H39 118.5
C34 C39 H39 118.5
C39 C34 C35 116.5(5)
C39 C34 C33 122.8(5)
C35 C34 C33 120.6(4)
C16 C15 C14 117.9(5)
C16 C15 C18 120.3(4)
C14 C15 C18 121.8(4)
N5 C24 C23 112.0(4)
N5 C24 C25 102.7(4)
C23 C24 C25 114.3(5)
N5 C24 H24 109.2
C23 C24 H24 109.2
C25 C24 H24 109.2
N3 C2 C1 111.9(4)
N3 C2 C3 102.8(4)
C1 C2 C3 114.5(5)
N3 C2 H2A 109.1
C1 C2 H2A 109.1
C3 C2 H2A 109.1
C8 C40 N41 123.4(5)
C8 C40 C37 118.4(5)
N41 C40 C37 118.1(5)
C10 C9 C0AA 120.0(5)
C10 C9 H9 120.0
C0AA C9 H9 120.0
C20 C19 C18 118.9(5)
C20 C19 H19 120.5
C18 C19 H19 120.5
C40 N41 C42 116.1(6)
O3 C25 C24 105.6(4)
O3 C25 H25A 110.6
C24 C25 H25A 110.6
O3 C25 H25B 110.6
C24 C25 H25B 110.6
H25A C25 H25B 108.8
O2 C3 C2 104.2(4)
O2 C3 H3A 110.9
C2 C3 H3A 110.9
O2 C3 H3B 110.9
C2 C3 H3B 110.9
H3A C3 H3B 108.9
C30 C31 C32 119.9(6)
C30 C31 H31 120.1
C32 C31 H31 120.1
C19 C20 C21 120.3(6)
C19 C20 H20 119.9
C21 C20 H20 119.9
C43 C44 C8 121.7(7)
C43 C44 H44 119.2
C8 C44 H44 119.2
C0AA C7 C6 119.3(5)
C0AA C7 H7 120.4
C6 C7 H7 120.4
C7 C6 C5 121.3(5)
C7 C6 H6 119.3
C5 C6 H6 119.3
C21 C22 N4 123.4(6)
C21 C22 H22 118.3
N4 C22 H22 118.3
C24 C23 H23A 109.5
C24 C23 H23B 109.5
H23A C23 H23B 109.5
C24 C23 H23C 109.5
H23A C23 H23C 109.5
H23B C23 H23C 109.5
C22 C21 C20 118.3(7)
C22 C21 H21 120.8
C20 C21 H21 120.8
C7 C0AA C9 121.2(5)
C7 C0AA H0AA 119.4
C9 C0AA H0AA 119.4
C2 C1 H1C 109.5
C2 C1 H1D 109.5
H1C C1 H1D 109.5
C2 C1 H1E 109.5
H1C C1 H1E 109.5
H1D C1 H1E 109.5
C43 C42 N41 121.6(7)
C43 C42 H42 119.2
N41 C42 H42 119.2
C29 C30 C31 121.2(6)
C29 C30 H30 119.4
C31 C30 H30 119.4
C29 C28 C27 121.8(6)
C29 C28 H28 119.1
C27 C28 H28 119.1
C44 C43 C42 119.1(7)
C44 C43 H43 120.5
C42 C43 H43 120.5
C30 C29 C28 119.1(6)
C30 C29 H29 120.5
C28 C29 H29 120.5

loop_
_geom_bond_atom_site_label_1
_geom_bond_atom_site_label_2
_geom_bond_distance
O1 C11 1.239(5)
O2 C4 1.368(5)
O2 C3 1.445(6)
O3 C26 1.369(6)
O3 C25 1.443(6)
O4 C33 1.242(5)
N2 C11 1.360(6)
N2 C10 1.406(6)
N2 H2 0.8600
N6 C33 1.349(6)
N6 C32 1.418(6)
N6 H6A 0.8600
N5 C26 1.260(6)
N5 C24 1.486(6)
N3 C4 1.275(6)
N3 C2 1.482(6)
C11 C12 1.475(7)
N1 C17 1.369(5)
N1 H1A 0.8641
N1 H1B 0.8639
C12 C13 1.402(6)
C12 C17 1.415(6)
C35 N7 1.383(6)
C35 C36 1.386(7)
C35 C34 1.422(7)
C14 C13 1.371(6)
C14 C15 1.396(6)
C14 H14 0.9300
C32 C31 1.390(7)
C32 C27 1.410(7)
C17 C16 1.405(7)
C10 C9 1.383(6)
C10 C5 1.412(7)
C27 C28 1.386(7)
C27 C26 1.466(7)
N7 H7A 0.8604
N7 H7B 0.8605
C37 C36 1.377(6)
C37 C38 1.410(7)
C37 C40 1.491(7)
C5 C6 1.394(7)
C5 C4 1.463(7)
C18 N4 1.360(6)
C18 C19 1.371(7)
C18 C15 1.486(7)
N4 C22 1.361(8)
C33 C34 1.486(7)
C36 H36 0.9300
C13 H13 0.9300
C16 C15 1.382(6)
C16 H16 0.9300
C8 C40 1.358(7)
C8 C44 1.358(7)
C8 H8 0.9300
C38 C39 1.367(7)
C38 H38 0.9300
C39 C34 1.416(6)
C39 H39 0.9300
C24 C23 1.501(7)
C24 C25 1.528(7)
C24 H24 0.9800
C2 C1 1.514(7)
C2 C3 1.537(7)
C2 H2A 0.9800
C40 N41 1.374(7)
C9 C0AA 1.392(7)
C9 H9 0.9300
C19 C20 1.366(8)
C19 H19 0.9300
N41 C42 1.384(8)
C25 H25A 0.9700
C25 H25B 0.9700
C3 H3A 0.9700
C3 H3B 0.9700
C31 C30 1.386(8)
C31 H31 0.9300
C20 C21 1.372(9)
C20 H20 0.9300
C44 C43 1.355(9)
C44 H44 0.9300
C7 C0AA 1.371(8)
C7 C6 1.373(7)
C7 H7 0.9300
C6 H6 0.9300
C22 C21 1.358(9)
C22 H22 0.9300
C23 H23A 0.9600
C23 H23B 0.9600
C23 H23C 0.9600
C21 H21 0.9300
C0AA H0AA 0.9300
C1 H1C 0.9600
C1 H1D 0.9600
C1 H1E 0.9600
C42 C43 1.369(10)
C42 H42 0.9300
C30 C29 1.370(9)
C30 H30 0.9300
C28 C29 1.377(8)
C28 H28 0.9300
C43 H43 0.9300
C29 H29 0.9300
